data_7719347
loop_
_publ_author_name
'Aiswarya, Janardhanan'
'Madhu, Ragunath'
'Anitha, Ottoor'
'Malecki, Jan Grzegorz'
'Kundu, Subrata'
'Murugesapandian, Balasubramanian'

_publ_section_title
;
 Tuning the ligand periphery in homoleptic Co(III) complexes: a versatile
 strategy to modulate electrocatalytic oxygen evolution reaction
 efficiency.
;
_journal_issue 39
_journal_name_full 'Dalton transactions (Cambridge, England : 2003)'
_journal_page_first 14740
_journal_page_last 14752
_journal_paper_doi 10.1039/d5dt01680k
_journal_volume 54
_journal_year 2025
_chemical_formula_moiety 'C30 H24 Co N4 O10, C6 H16 N'
_chemical_formula_sum 'C36 H40 Co N5 O10'
_chemical_formula_weight 761.66
_space_group_crystal_system monoclinic
_space_group_IT_number 14
_space_group_name_Hall '-P 2ybc'
_space_group_name_H-M_alt 'P 1 21/c 1'
_atom_sites_solution_hydrogens geom
_atom_sites_solution_primary direct
_audit_creation_date 2025-03-05
_audit_creation_method
;
Olex2 1.5
(compiled 2025.03.04 svn.red2d20d0 for OlexSys, GUI svn.r7181)
;
_audit_update_record
;
2025-05-12 deposited with the CCDC.	2025-09-01 downloaded from the CCDC.
;
_cell_angle_alpha 90
_cell_angle_beta 94.916(4)
_cell_angle_gamma 90
_cell_formula_units_Z 4
_cell_length_a 14.6378(5)
_cell_length_b 10.3453(4)
_cell_length_c 23.3047(9)
_cell_measurement_reflns_used 8069
_cell_measurement_temperature 295(2)
_cell_measurement_theta_max 28.6980
_cell_measurement_theta_min 4.0370
_cell_volume 3516.1(2)
_computing_cell_refinement 'CrysAlisPro 1.171.43.90 (Rigaku OD, 2023)'
_computing_data_collection 'CrysAlisPro system (CCD 43.90 (release 15-09-2023))'
_computing_data_reduction 'CrysAlisPro 1.171.43.90 (Rigaku OD, 2023)'
_computing_molecular_graphics 'Olex2 1.5 (Dolomanov et al., 2009)'
_computing_publication_material 'Olex2 1.5 (Dolomanov et al., 2009)'
_computing_structure_refinement 'SHELXL 2019/3 (Sheldrick, 2015)'
_diffrn_ambient_temperature 295(2)
_diffrn_detector 'CCD plate'
_diffrn_detector_area_resol_mean 10.4015
_diffrn_detector_type Atlas
_diffrn_measured_fraction_theta_full 0.997
_diffrn_measured_fraction_theta_max 0.854
_diffrn_measurement_details
;
List of Runs (angles in degrees, time in seconds):

  # Type    Start    End  Width  t~exp~   \w     \q     \k     \f   Frames
#--------------------------------------------------------------------------
  1  \w    -35.00  60.00   1.00    9.82    --  -10.76  38.00 120.00   95
  2  \w    -25.00  63.00   1.00    9.82    --  -10.76  38.00-150.00   88
  3  \w      1.00  49.00   1.00    9.82    --   10.92  38.00  60.00   48
  4  \w     -8.00  19.00   1.00    9.82    --   10.92  93.00 137.00   27
;
_diffrn_measurement_device 'four-circle diffractometer'
_diffrn_measurement_device_type 'Xcalibur, Atlas, Gemini ultra'
_diffrn_measurement_method '\w scans'
_diffrn_orient_matrix_type 'CrysAlisPro convention (1999,Acta A55,543-557)'
_diffrn_orient_matrix_UB_11 -0.0379968000
_diffrn_orient_matrix_UB_12 -0.0425818000
_diffrn_orient_matrix_UB_13 -0.0040882000
_diffrn_orient_matrix_UB_21 0.0127267000
_diffrn_orient_matrix_UB_22 -0.0156460000
_diffrn_orient_matrix_UB_23 -0.0278495000
_diffrn_orient_matrix_UB_31 0.0275414000
_diffrn_orient_matrix_UB_32 -0.0514464000
_diffrn_orient_matrix_UB_33 0.0118560000
_diffrn_radiation_monochromator graphite
_diffrn_radiation_probe x-ray
_diffrn_radiation_type 'Mo K\a'
_diffrn_radiation_wavelength 0.71073
_diffrn_reflns_av_R_equivalents 0.0297
_diffrn_reflns_av_unetI/netI 0.0409
_diffrn_reflns_Laue_measured_fraction_full 0.997
_diffrn_reflns_Laue_measured_fraction_max 0.854
_diffrn_reflns_limit_h_max 19
_diffrn_reflns_limit_h_min -15
_diffrn_reflns_limit_k_max 14
_diffrn_reflns_limit_k_min -12
_diffrn_reflns_limit_l_max 31
_diffrn_reflns_limit_l_min -31
_diffrn_reflns_number 19407
_diffrn_reflns_point_group_measured_fraction_full 0.997
_diffrn_reflns_point_group_measured_fraction_max 0.854
_diffrn_reflns_theta_full 25.242
_diffrn_reflns_theta_max 29.524
_diffrn_reflns_theta_min 3.418
_diffrn_source 'fine-focus sealed X-ray tube'
_diffrn_source_type 'Enhance (Mo) X-ray Source'
_exptl_absorpt_coefficient_mu 0.554
_exptl_absorpt_correction_T_max 1.00000
_exptl_absorpt_correction_T_min 0.64416
_exptl_absorpt_correction_type multi-scan
_exptl_absorpt_process_details
;
CrysAlisPro 1.171.43.90 (Rigaku Oxford Diffraction, 2023)
Empirical absorption correction using spherical harmonics,
implemented in SCALE3 ABSPACK scaling algorithm.
;
_exptl_crystal_colour black
_exptl_crystal_colour_primary black
_exptl_crystal_density_diffrn 1.439
_exptl_crystal_description prism
_exptl_crystal_F_000 1592
_exptl_crystal_size_max 0.29
_exptl_crystal_size_mid 0.17
_exptl_crystal_size_min 0.13
_refine_diff_density_max 0.426
_refine_diff_density_min -0.317
_refine_diff_density_rms 0.056
_refine_ls_extinction_method none
_refine_ls_goodness_of_fit_ref 1.025
_refine_ls_hydrogen_treatment constr
_refine_ls_matrix_type full
_refine_ls_number_parameters 494
_refine_ls_number_reflns 8397
_refine_ls_number_restraints 0
_refine_ls_restrained_S_all 1.025
_refine_ls_R_factor_all 0.0747
_refine_ls_R_factor_gt 0.0503
_refine_ls_shift/su_max 0.001
_refine_ls_shift/su_mean 0.000
_refine_ls_structure_factor_coef Fsqd
_refine_ls_weighting_details 'w=1/[\s^2^(Fo^2^)+(0.0503P)^2^+2.3765P] where P=(Fo^2^+2Fc^2^)/3'
_refine_ls_weighting_scheme calc
_refine_ls_wR_factor_gt 0.1127
_refine_ls_wR_factor_ref 0.1271
_reflns_Friedel_coverage 0.000
_reflns_number_gt 6247
_reflns_number_total 8397
_reflns_threshold_expression 'I > 2\s(I)'
_cod_data_source_file d5dt01680k2.cif
_cod_data_source_block anpoetco
_cod_depositor_comments 'Adding full bibliography for 7719344--7719347.cif.'
_cod_database_code 7719347
_shelx_shelxl_version_number 2019/3
_chemical_oxdiff_formula 'C30 H24 N4 O10 Co1'
_shelx_space_group_comment
;
The symmetry employed for this shelxl refinement is uniquely defined
by the following loop, which should always be used as a source of
symmetry information in preference to the above space-group names.
They are only intended as comments.
;
_olex2_refinement_description
;
1. Fixed Uiso
 At 1.2 times of:
  All C(H) groups, All C(H,H) groups, All N(H) groups
 At 1.5 times of:
  All C(H,H,H) groups
2. Others
 Sof(C29)=Sof(H29A)=Sof(H29B)=Sof(C30)=Sof(H30A)=Sof(H30B)=Sof(H30C)=1-FVAR(1)
 Sof(C29A)=Sof(H29C)=Sof(H29D)=Sof(C30A)=Sof(H30D)=Sof(H30E)=Sof(H30F)=FVAR(1)
3.a Ternary CH refined with riding coordinates:
 N5(H5A)
3.b Secondary CH2 refined with riding coordinates:
 C14(H14A,H14B), C29(H29A,H29B), C29A(H29C,H29D), C31(H31A,H31B), C33(H33A,
 H33B), C35(H35A,H35B)
3.c Aromatic/amide H refined with riding coordinates:
 C1(H1), C5(H5), C6(H6), C7(H7), C10(H10), C11(H11), C13(H13), C16(H16),
 C20(H20), C21(H21), C22(H22), C25(H25), C26(H26), C28(H28)
3.d Idealised Me refined as rotating group:
 C15(H15A,H15B,H15C), C30(H30A,H30B,H30C), C30A(H30D,H30E,H30F), C32(H32A,H32B,
 H32C), C34(H34A,H34B,H34C), C36(H36A,H36B,H36C)
;
_olex2_submission_special_instructions 'No special instructions were received'
_oxdiff_exptl_absorpt_empirical_details
;
Empirical correction (ABSPACK) includes:
- Absorption correction using spherical harmonics
- Frame scaling
;
_oxdiff_exptl_absorpt_empirical_full_max 1.334
_oxdiff_exptl_absorpt_empirical_full_min 0.714

loop_
_space_group_symop_operation_xyz
'x, y, z'
'-x, y+1/2, -z+1/2'
'-x, -y, -z'
'x, -y-1/2, z-1/2'

loop_
_atom_site_label
_atom_site_type_symbol
_atom_site_fract_x
_atom_site_fract_y
_atom_site_fract_z
_atom_site_U_iso_or_equiv
_atom_site_adp_type
_atom_site_occupancy
_atom_site_site_symmetry_order
_atom_site_calc_flag
_atom_site_refinement_flags_posn
_atom_site_refinement_flags_adp
_atom_site_refinement_flags_occupancy
_atom_site_disorder_assembly
_atom_site_disorder_group
Co1 Co 0.34823(2) 0.22285(3) 0.43058(2) 0.03006(10) Uani 1 1 d . . . . .
O1 O 0.35705(11) 0.19036(16) 0.51124(7) 0.0347(4) Uani 1 1 d . . . . .
O2 O 0.33759(12) 0.24889(16) 0.35031(7) 0.0384(4) Uani 1 1 d . . . . .
O3 O 0.00248(17) 0.4589(3) 0.57533(11) 0.0941(10) Uani 1 1 d . . . . .
O4 O 0.04530(17) 0.3711(3) 0.65611(10) 0.0804(8) Uani 1 1 d . . . . .
O5 O 0.36498(13) 0.29282(19) 0.23766(8) 0.0487(5) Uani 1 1 d . . . . .
O6 O 0.42100(11) 0.37399(16) 0.43968(8) 0.0396(4) Uani 1 1 d . . . . .
O7 O 0.27405(11) 0.07317(15) 0.42044(7) 0.0351(4) Uani 1 1 d . . . . .
O8 O 0.78850(16) 0.1599(3) 0.36720(13) 0.0896(9) Uani 1 1 d . . . . .
O9 O 0.81723(17) 0.3632(3) 0.36681(14) 0.0930(9) Uani 1 1 d . . . . .
O10 O 0.15424(15) -0.1041(2) 0.44507(12) 0.0647(6) Uani 1 1 d . . . . .
N1 N 0.24427(13) 0.32481(18) 0.44340(8) 0.0299(4) Uani 1 1 d . . . . .
N2 N 0.05640(17) 0.3933(3) 0.60556(11) 0.0606(7) Uani 1 1 d . . . . .
N3 N 0.45978(13) 0.13424(18) 0.42250(8) 0.0320(4) Uani 1 1 d . . . . .
N4 N 0.76597(18) 0.2726(3) 0.37407(12) 0.0614(7) Uani 1 1 d . . . . .
C1 C 0.20606(16) 0.4063(2) 0.40768(10) 0.0328(5) Uani 1 1 d . . . . .
H1 H 0.158809 0.456499 0.420055 0.039 Uiso 1 1 calc R U . . .
C2 C 0.23041(17) 0.4263(2) 0.35014(10) 0.0343(5) Uani 1 1 d . . . . .
C3 C 0.29538(16) 0.3478(2) 0.32508(10) 0.0334(5) Uani 1 1 d . . . . .
C4 C 0.31028(18) 0.3734(2) 0.26659(11) 0.0386(6) Uani 1 1 d . . . . .
C5 C 0.2639(2) 0.4700(3) 0.23673(12) 0.0500(7) Uani 1 1 d . . . . .
H5 H 0.275006 0.484820 0.198587 0.060 Uiso 1 1 calc R U . . .
C6 C 0.2006(2) 0.5464(3) 0.26189(13) 0.0554(8) Uani 1 1 d . . . . .
H6 H 0.169984 0.612011 0.240836 0.067 Uiso 1 1 calc R U . . .
C7 C 0.1836(2) 0.5249(3) 0.31776(12) 0.0465(6) Uani 1 1 d . . . . .
H7 H 0.140792 0.575631 0.334624 0.056 Uiso 1 1 calc R U . . .
C8 C 0.22107(16) 0.3108(2) 0.50069(10) 0.0321(5) Uani 1 1 d . . . . .
C9 C 0.28706(16) 0.2374(2) 0.53484(10) 0.0338(5) Uani 1 1 d . . . . .
C10 C 0.27411(19) 0.2204(3) 0.59342(11) 0.0444(6) Uani 1 1 d . . . . .
H10 H 0.317395 0.174711 0.616916 0.053 Uiso 1 1 calc R U . . .
C11 C 0.1988(2) 0.2700(3) 0.61628(11) 0.0485(7) Uani 1 1 d . . . . .
H11 H 0.190093 0.256778 0.654909 0.058 Uiso 1 1 calc R U . . .
C12 C 0.13531(18) 0.3404(3) 0.58143(11) 0.0451(6) Uani 1 1 d . . . . .
C13 C 0.14551(17) 0.3621(3) 0.52362(11) 0.0407(6) Uani 1 1 d . . . . .
H13 H 0.102425 0.409946 0.500966 0.049 Uiso 1 1 calc R U . . .
C14 C 0.4597(2) 0.2931(4) 0.25530(18) 0.0782(11) Uani 1 1 d . . . . .
H14A H 0.468608 0.277543 0.296450 0.094 Uiso 1 1 calc R U . . .
H14B H 0.485280 0.377191 0.247634 0.094 Uiso 1 1 calc R U . . .
C15 C 0.5071(3) 0.1952(5) 0.2254(3) 0.140(3) Uani 1 1 d . . . . .
H15A H 0.491598 0.203319 0.184704 0.211 Uiso 1 1 calc R U . . .
H15B H 0.489220 0.111222 0.237974 0.211 Uiso 1 1 calc R U . . .
H15C H 0.572064 0.205720 0.233625 0.211 Uiso 1 1 calc R U . . .
C16 C 0.47124(17) 0.0109(2) 0.42609(11) 0.0373(6) Uani 1 1 d . . . . .
H16 H 0.530210 -0.021190 0.423959 0.045 Uiso 1 1 calc R U . . .
C17 C 0.39952(17) -0.0801(2) 0.43313(11) 0.0368(5) Uani 1 1 d . . . . .
C18 C 0.30658(17) -0.0439(2) 0.43271(10) 0.0343(5) Uani 1 1 d . . . . .
C19 C 0.24350(18) -0.1421(3) 0.44361(12) 0.0435(6) Uani 1 1 d . . . . .
C20 C 0.2706(2) -0.2689(3) 0.44946(14) 0.0551(8) Uani 1 1 d . . . . .
H20 H 0.227314 -0.332071 0.455584 0.066 Uiso 1 1 calc R U . . .
C21 C 0.3613(2) -0.3045(3) 0.44639(15) 0.0579(8) Uani 1 1 d . . . . .
H21 H 0.378574 -0.390959 0.448956 0.070 Uiso 1 1 calc R U . . .
C22 C 0.4247(2) -0.2111(2) 0.43959(13) 0.0485(7) Uani 1 1 d . . . . .
H22 H 0.486027 -0.234082 0.439178 0.058 Uiso 1 1 calc R U . . .
C23 C 0.53106(16) 0.2238(2) 0.41510(10) 0.0343(5) Uani 1 1 d . . . . .
C24 C 0.50404(17) 0.3525(2) 0.42560(11) 0.0375(5) Uani 1 1 d . . . . .
C25 C 0.5675(2) 0.4518(3) 0.42058(14) 0.0515(7) Uani 1 1 d . . . . .
H25 H 0.551503 0.536651 0.428372 0.062 Uiso 1 1 calc R U . . .
C26 C 0.6528(2) 0.4250(3) 0.40430(14) 0.0534(7) Uani 1 1 d . . . . .
H26 H 0.694807 0.491450 0.400810 0.064 Uiso 1 1 calc R U . . .
C27 C 0.67661(18) 0.2989(3) 0.39301(12) 0.0465(7) Uani 1 1 d . . . . .
C28 C 0.61668(17) 0.1965(3) 0.39871(11) 0.0413(6) Uani 1 1 d . . . . .
H28 H 0.634142 0.111976 0.391603 0.050 Uiso 1 1 calc R U . . .
C29 C 0.0903(6) -0.1886(11) 0.4620(6) 0.096(5) Uani 0.443(11) 1 d . . P A 1
H29A H 0.030931 -0.149632 0.451602 0.115 Uiso 0.443(11) 1 calc R U P A 1
H29B H 0.093754 -0.264798 0.437951 0.115 Uiso 0.443(11) 1 calc R U P A 1
C30 C 0.0889(8) -0.2292(15) 0.5138(5) 0.103(5) Uani 0.443(11) 1 d . . P A 1
H30A H 0.090058 -0.156705 0.539609 0.154 Uiso 0.443(11) 1 calc R U P A 1
H30B H 0.141477 -0.282828 0.523536 0.154 Uiso 0.443(11) 1 calc R U P A 1
H30C H 0.034031 -0.278472 0.517256 0.154 Uiso 0.443(11) 1 calc R U P A 1
C29A C 0.1256(8) -0.066(2) 0.5005(7) 0.096(5) Uani 0.557(11) 1 d . . P A 2
H29C H 0.136080 0.025003 0.507552 0.227 Uiso 0.557(11) 1 calc R U P A 2
H29D H 0.157668 -0.115768 0.531330 0.227 Uiso 0.557(11) 1 calc R U P A 2
C30A C 0.0239(16) -0.097(2) 0.4949(10) 0.103(5) Uani 0.557(11) 1 d . . P A 2
H30D H 0.014525 -0.182131 0.478604 0.158 Uiso 0.557(11) 1 calc R U P A 2
H30E H -0.008100 -0.034849 0.470320 0.158 Uiso 0.557(11) 1 calc R U P A 2
H30F H 0.001018 -0.095057 0.532278 0.158 Uiso 0.557(11) 1 calc R U P A 2
N5 N 0.16548(16) 0.0293(2) 0.31128(10) 0.0491(6) Uani 1 1 d . . . . .
H5A H 0.203513 0.040610 0.347634 0.059(6) Uani 1 1 d . . . . .
C31 C 0.2293(2) 0.0326(3) 0.26416(15) 0.0600(8) Uani 1 1 d . . . . .
H31A H 0.193843 0.019961 0.227489 0.072 Uiso 1 1 calc R U . . .
H31B H 0.257236 0.117599 0.263505 0.072 Uiso 1 1 calc R U . . .
C32 C 0.3032(3) -0.0664(5) 0.2703(2) 0.0991(15) Uani 1 1 d . . . . .
H32A H 0.343207 -0.055645 0.240068 0.149 Uiso 1 1 calc R U . . .
H32B H 0.276471 -0.151157 0.267832 0.149 Uiso 1 1 calc R U . . .
H32C H 0.337729 -0.056328 0.306954 0.149 Uiso 1 1 calc R U . . .
C33 C 0.1181(3) -0.0977(3) 0.31508(15) 0.0691(10) Uani 1 1 d . . . . .
H33A H 0.081725 -0.096139 0.347971 0.083 Uiso 1 1 calc R U . . .
H33B H 0.163946 -0.164892 0.321781 0.083 Uiso 1 1 calc R U . . .
C34 C 0.0569(3) -0.1314(4) 0.26235(18) 0.0844(12) Uani 1 1 d . . . . .
H34A H 0.091627 -0.129220 0.229243 0.127 Uiso 1 1 calc R U . . .
H34B H 0.007652 -0.070000 0.257469 0.127 Uiso 1 1 calc R U . . .
H34C H 0.032214 -0.216481 0.266569 0.127 Uiso 1 1 calc R U . . .
C35 C 0.1013(2) 0.1414(3) 0.30596(14) 0.0588(8) Uani 1 1 d . . . . .
H35A H 0.060575 0.131301 0.271184 0.071 Uiso 1 1 calc R U . . .
H35B H 0.136508 0.219905 0.301997 0.071 Uiso 1 1 calc R U . . .
C36 C 0.0452(3) 0.1558(5) 0.35603(17) 0.0846(12) Uani 1 1 d . . . . .
H36A H 0.014906 0.238224 0.354005 0.127 Uiso 1 1 calc R U . . .
H36B H 0.084275 0.150329 0.391177 0.127 Uiso 1 1 calc R U . . .
H36C H 0.000171 0.088182 0.355125 0.127 Uiso 1 1 calc R U . . .

loop_
_atom_site_aniso_label
_atom_site_aniso_U_11
_atom_site_aniso_U_22
_atom_site_aniso_U_33
_atom_site_aniso_U_23
_atom_site_aniso_U_13
_atom_site_aniso_U_12
Co1 0.03120(17) 0.02648(16) 0.03293(17) 0.00086(13) 0.00520(12) 0.00634(12)
O1 0.0326(8) 0.0372(9) 0.0342(9) 0.0016(7) 0.0032(7) 0.0088(7)
O2 0.0485(10) 0.0346(9) 0.0333(9) 0.0030(7) 0.0101(8) 0.0136(7)
O3 0.0723(16) 0.153(3) 0.0606(15) 0.0286(17) 0.0270(12) 0.0666(18)
O4 0.0720(15) 0.127(2) 0.0459(13) 0.0126(14) 0.0296(11) 0.0299(15)
O5 0.0546(12) 0.0552(12) 0.0376(10) -0.0059(9) 0.0124(9) 0.0086(9)
O6 0.0365(9) 0.0292(8) 0.0544(11) -0.0023(8) 0.0115(8) 0.0043(7)
O7 0.0329(8) 0.0299(8) 0.0417(9) 0.0037(7) -0.0013(7) 0.0040(7)
O8 0.0525(14) 0.099(2) 0.122(2) -0.0607(19) 0.0335(14) -0.0074(13)
O9 0.0573(15) 0.102(2) 0.126(3) 0.0073(19) 0.0462(15) -0.0160(15)
O10 0.0457(12) 0.0615(13) 0.0874(17) 0.0150(13) 0.0090(12) -0.0040(10)
N1 0.0309(10) 0.0302(9) 0.0295(9) 0.0020(8) 0.0070(8) 0.0055(8)
N2 0.0528(15) 0.088(2) 0.0435(14) 0.0090(14) 0.0204(12) 0.0237(14)
N3 0.0331(10) 0.0308(10) 0.0323(10) -0.0011(8) 0.0042(8) 0.0042(8)
N4 0.0444(14) 0.085(2) 0.0568(16) -0.0188(15) 0.0188(12) -0.0076(14)
C1 0.0341(12) 0.0306(11) 0.0348(12) 0.0005(10) 0.0089(10) 0.0085(9)
C2 0.0387(13) 0.0326(12) 0.0321(12) 0.0025(10) 0.0051(10) 0.0034(10)
C3 0.0372(12) 0.0281(11) 0.0350(12) 0.0003(10) 0.0045(10) 0.0007(9)
C4 0.0446(14) 0.0382(13) 0.0342(12) -0.0005(11) 0.0101(11) 0.0017(11)
C5 0.0662(18) 0.0497(16) 0.0355(13) 0.0113(13) 0.0126(13) 0.0068(14)
C6 0.075(2) 0.0503(16) 0.0421(15) 0.0163(14) 0.0100(14) 0.0232(15)
C7 0.0539(16) 0.0437(14) 0.0429(15) 0.0089(12) 0.0108(12) 0.0175(12)
C8 0.0334(12) 0.0343(12) 0.0292(11) 0.0018(10) 0.0058(9) 0.0045(9)
C9 0.0337(12) 0.0343(12) 0.0334(12) 0.0000(10) 0.0024(10) 0.0034(10)
C10 0.0471(15) 0.0504(15) 0.0353(13) 0.0079(12) 0.0010(11) 0.0135(12)
C11 0.0548(17) 0.0608(17) 0.0311(13) 0.0083(13) 0.0098(12) 0.0089(14)
C12 0.0406(14) 0.0582(17) 0.0383(14) 0.0050(13) 0.0135(11) 0.0110(12)
C13 0.0397(13) 0.0492(15) 0.0337(13) 0.0065(12) 0.0065(11) 0.0136(11)
C14 0.055(2) 0.103(3) 0.079(3) -0.016(2) 0.0192(18) 0.007(2)
C15 0.067(3) 0.114(4) 0.243(8) -0.068(5) 0.029(4) 0.019(3)
C16 0.0346(12) 0.0332(12) 0.0434(14) -0.0041(11) -0.0006(11) 0.0094(10)
C17 0.0387(13) 0.0293(11) 0.0407(13) -0.0030(11) -0.0058(11) 0.0023(10)
C18 0.0420(13) 0.0291(11) 0.0306(12) 0.0005(10) -0.0036(10) 0.0021(10)
C19 0.0416(14) 0.0384(13) 0.0490(15) 0.0050(12) -0.0043(12) -0.0044(11)
C20 0.0587(18) 0.0358(14) 0.069(2) 0.0049(14) -0.0051(15) -0.0115(13)
C21 0.068(2) 0.0288(13) 0.074(2) 0.0008(14) -0.0122(17) 0.0033(13)
C22 0.0513(16) 0.0331(13) 0.0590(17) -0.0025(13) -0.0083(13) 0.0086(12)
C23 0.0329(12) 0.0348(12) 0.0355(12) -0.0005(10) 0.0041(10) -0.0005(10)
C24 0.0376(13) 0.0350(12) 0.0407(13) 0.0011(11) 0.0083(11) 0.0022(10)
C25 0.0516(16) 0.0334(13) 0.071(2) 0.0029(14) 0.0151(15) -0.0018(12)
C26 0.0475(16) 0.0499(16) 0.0644(19) 0.0049(15) 0.0141(14) -0.0104(13)
C27 0.0352(13) 0.0600(18) 0.0458(15) -0.0045(13) 0.0124(12) -0.0031(12)
C28 0.0382(13) 0.0445(14) 0.0417(14) -0.0062(12) 0.0055(11) 0.0039(11)
C29 0.041(4) 0.085(7) 0.164(12) 0.063(8) 0.026(5) -0.007(4)
C30 0.087(8) 0.148(12) 0.073(7) 0.011(7) 0.005(6) -0.007(7)
C29A 0.041(4) 0.085(7) 0.164(12) 0.063(8) 0.026(5) -0.007(4)
C30A 0.087(8) 0.148(12) 0.073(7) 0.011(7) 0.005(6) -0.007(7)
N5 0.0511(14) 0.0461(13) 0.0475(13) -0.0019(11) -0.0117(11) 0.0026(11)
C31 0.0593(19) 0.0579(18) 0.063(2) -0.0115(16) 0.0043(16) -0.0117(15)
C32 0.076(3) 0.128(4) 0.092(3) -0.023(3) 0.002(2) 0.035(3)
C33 0.091(3) 0.0536(19) 0.062(2) 0.0097(17) 0.0038(19) -0.0130(18)
C34 0.086(3) 0.076(2) 0.089(3) -0.006(2) -0.005(2) -0.036(2)
C35 0.0538(18) 0.0566(18) 0.064(2) 0.0009(16) -0.0071(15) 0.0076(14)
C36 0.065(2) 0.111(3) 0.078(3) -0.001(2) 0.006(2) 0.025(2)

loop_
_atom_type_symbol
_atom_type_description
_atom_type_scat_dispersion_real
_atom_type_scat_dispersion_imag
_atom_type_scat_source
C C 0.0033 0.0016 'International Tables Vol C Tables 4.2.6.8 and 6.1.1.4'
H H 0.0000 0.0000 'International Tables Vol C Tables 4.2.6.8 and 6.1.1.4'
Co Co 0.3494 0.9721 'International Tables Vol C Tables 4.2.6.8 and 6.1.1.4'
N N 0.0061 0.0033 'International Tables Vol C Tables 4.2.6.8 and 6.1.1.4'
O O 0.0106 0.0060 'International Tables Vol C Tables 4.2.6.8 and 6.1.1.4'

loop_
_geom_angle_atom_site_label_1
_geom_angle_atom_site_label_2
_geom_angle_atom_site_label_3
_geom_angle
_geom_angle_site_symmetry_1
_geom_angle_site_symmetry_3
_geom_angle_publ_flag
O2 Co1 O1 177.88(7) . . ?
O2 Co1 O6 89.48(8) . . ?
O2 Co1 O7 89.73(8) . . ?
O2 Co1 N1 94.46(8) . . ?
O2 Co1 N3 88.23(8) . . ?
O6 Co1 O1 92.60(8) . . ?
O6 Co1 O7 178.97(7) . . ?
O6 Co1 N1 88.53(8) . . ?
O6 Co1 N3 85.95(8) . . ?
O7 Co1 O1 88.19(7) . . ?
O7 Co1 N1 90.87(8) . . ?
O7 Co1 N3 94.69(8) . . ?
N1 Co1 O1 85.99(7) . . ?
N3 Co1 O1 91.53(8) . . ?
N3 Co1 N1 173.84(8) . . ?
C9 O1 Co1 111.29(14) . . ?
C3 O2 Co1 123.64(15) . . ?
C4 O5 C14 117.1(2) . . ?
C24 O6 Co1 110.99(15) . . ?
C18 O7 Co1 121.96(14) . . ?
C19 O10 C29A 116.8(6) . . ?
C29 O10 C19 120.2(5) . . ?
C1 N1 Co1 125.18(16) . . ?
C1 N1 C8 123.72(19) . . ?
C8 N1 Co1 110.67(14) . . ?
O3 N2 O4 121.9(3) . . ?
O3 N2 C12 119.3(2) . . ?
O4 N2 C12 118.9(2) . . ?
C16 N3 Co1 125.49(18) . . ?
C16 N3 C23 124.2(2) . . ?
C23 N3 Co1 110.21(15) . . ?
O8 N4 C27 118.7(3) . . ?
O9 N4 O8 122.4(3) . . ?
O9 N4 C27 118.8(3) . . ?
N1 C1 H1 117.5 . . ?
N1 C1 C2 125.1(2) . . ?
C2 C1 H1 117.5 . . ?
C3 C2 C1 122.3(2) . . ?
C7 C2 C1 117.2(2) . . ?
C7 C2 C3 120.5(2) . . ?
O2 C3 C2 124.9(2) . . ?
O2 C3 C4 118.0(2) . . ?
C2 C3 C4 116.9(2) . . ?
O5 C4 C3 120.1(2) . . ?
C5 C4 O5 118.7(2) . . ?
C5 C4 C3 120.9(2) . . ?
C4 C5 H5 119.2 . . ?
C4 C5 C6 121.6(3) . . ?
C6 C5 H5 119.2 . . ?
C5 C6 H6 120.2 . . ?
C7 C6 C5 119.6(2) . . ?
C7 C6 H6 120.2 . . ?
C2 C7 H7 119.7 . . ?
C6 C7 C2 120.5(3) . . ?
C6 C7 H7 119.7 . . ?
N1 C8 C9 112.2(2) . . ?
C13 C8 N1 126.5(2) . . ?
C13 C8 C9 121.3(2) . . ?
O1 C9 C8 119.2(2) . . ?
O1 C9 C10 122.8(2) . . ?
C10 C9 C8 118.0(2) . . ?
C9 C10 H10 119.6 . . ?
C11 C10 C9 120.8(2) . . ?
C11 C10 H10 119.6 . . ?
C10 C11 H11 120.3 . . ?
C10 C11 C12 119.5(2) . . ?
C12 C11 H11 120.3 . . ?
C11 C12 N2 119.5(2) . . ?
C13 C12 N2 118.4(2) . . ?
C13 C12 C11 122.1(2) . . ?
C8 C13 C12 118.2(2) . . ?
C8 C13 H13 120.9 . . ?
C12 C13 H13 120.9 . . ?
O5 C14 H14A 109.4 . . ?
O5 C14 H14B 109.4 . . ?
O5 C14 C15 111.1(4) . . ?
H14A C14 H14B 108.0 . . ?
C15 C14 H14A 109.4 . . ?
C15 C14 H14B 109.4 . . ?
C14 C15 H15A 109.5 . . ?
C14 C15 H15B 109.5 . . ?
C14 C15 H15C 109.5 . . ?
H15A C15 H15B 109.5 . . ?
H15A C15 H15C 109.5 . . ?
H15B C15 H15C 109.5 . . ?
N3 C16 H16 117.8 . . ?
N3 C16 C17 124.5(2) . . ?
C17 C16 H16 117.8 . . ?
C18 C17 C16 122.8(2) . . ?
C22 C17 C16 117.2(2) . . ?
C22 C17 C18 119.9(2) . . ?
O7 C18 C17 125.0(2) . . ?
O7 C18 C19 118.0(2) . . ?
C19 C18 C17 117.0(2) . . ?
O10 C19 C18 116.1(2) . . ?
O10 C19 C20 122.7(3) . . ?
C20 C19 C18 121.1(3) . . ?
C19 C20 H20 119.4 . . ?
C19 C20 C21 121.2(3) . . ?
C21 C20 H20 119.4 . . ?
C20 C21 H21 120.5 . . ?
C22 C21 C20 118.9(3) . . ?
C22 C21 H21 120.5 . . ?
C17 C22 H22 119.3 . . ?
C21 C22 C17 121.5(3) . . ?
C21 C22 H22 119.3 . . ?
C24 C23 N3 112.0(2) . . ?
C28 C23 N3 126.9(2) . . ?
C28 C23 C24 121.1(2) . . ?
O6 C24 C23 118.9(2) . . ?
O6 C24 C25 122.4(2) . . ?
C25 C24 C23 118.7(2) . . ?
C24 C25 H25 119.8 . . ?
C26 C25 C24 120.3(3) . . ?
C26 C25 H25 119.8 . . ?
C25 C26 H26 120.1 . . ?
C25 C26 C27 119.8(3) . . ?
C27 C26 H26 120.1 . . ?
C26 C27 N4 119.1(3) . . ?
C26 C27 C28 122.0(3) . . ?
C28 C27 N4 118.8(3) . . ?
C23 C28 C27 118.0(2) . . ?
C23 C28 H28 121.0 . . ?
C27 C28 H28 121.0 . . ?
O10 C29 H29A 106.5 . . ?
O10 C29 H29B 106.5 . . ?
H29A C29 H29B 106.5 . . ?
C30 C29 O10 123.3(12) . . ?
C30 C29 H29A 106.5 . . ?
C30 C29 H29B 106.5 . . ?
C29 C30 H30A 109.5 . . ?
C29 C30 H30B 109.5 . . ?
C29 C30 H30C 109.5 . . ?
H30A C30 H30B 109.5 . . ?
H30A C30 H30C 109.5 . . ?
H30B C30 H30C 109.5 . . ?
O10 C29A H29C 111.2 . . ?
O10 C29A H29D 111.2 . . ?
O10 C29A C30A 103.0(15) . . ?
H29C C29A H29D 109.1 . . ?
C30A C29A H29C 111.2 . . ?
C30A C29A H29D 111.2 . . ?
C29A C30A H30D 109.5 . . ?
C29A C30A H30E 109.5 . . ?
C29A C30A H30F 109.5 . . ?
H30D C30A H30E 109.5 . . ?
H30D C30A H30F 109.5 . . ?
H30E C30A H30F 109.5 . . ?
C31 N5 H5A 106.6 . . ?
C33 N5 H5A 106.6 . . ?
C33 N5 C31 112.6(3) . . ?
C35 N5 H5A 106.6 . . ?
C35 N5 C31 110.4(2) . . ?
C35 N5 C33 113.4(3) . . ?
N5 C31 H31A 108.8 . . ?
N5 C31 H31B 108.8 . . ?
H31A C31 H31B 107.6 . . ?
C32 C31 N5 114.0(3) . . ?
C32 C31 H31A 108.8 . . ?
C32 C31 H31B 108.8 . . ?
C31 C32 H32A 109.5 . . ?
C31 C32 H32B 109.5 . . ?
C31 C32 H32C 109.5 . . ?
H32A C32 H32B 109.5 . . ?
H32A C32 H32C 109.5 . . ?
H32B C32 H32C 109.5 . . ?
N5 C33 H33A 108.8 . . ?
N5 C33 H33B 108.8 . . ?
N5 C33 C34 113.9(3) . . ?
H33A C33 H33B 107.7 . . ?
C34 C33 H33A 108.8 . . ?
C34 C33 H33B 108.8 . . ?
C33 C34 H34A 109.5 . . ?
C33 C34 H34B 109.5 . . ?
C33 C34 H34C 109.5 . . ?
H34A C34 H34B 109.5 . . ?
H34A C34 H34C 109.5 . . ?
H34B C34 H34C 109.5 . . ?
N5 C35 H35A 108.9 . . ?
N5 C35 H35B 108.9 . . ?
N5 C35 C36 113.5(3) . . ?
H35A C35 H35B 107.7 . . ?
C36 C35 H35A 108.9 . . ?
C36 C35 H35B 108.9 . . ?
C35 C36 H36A 109.5 . . ?
C35 C36 H36B 109.5 . . ?
C35 C36 H36C 109.5 . . ?
H36A C36 H36B 109.5 . . ?
H36A C36 H36C 109.5 . . ?
H36B C36 H36C 109.5 . . ?

loop_
_geom_bond_atom_site_label_1
_geom_bond_atom_site_label_2
_geom_bond_distance
_geom_bond_site_symmetry_2
_geom_bond_publ_flag
Co1 O1 1.9030(16) . ?
Co1 O2 1.8831(17) . ?
Co1 O6 1.8936(17) . ?
Co1 O7 1.8944(16) . ?
Co1 N1 1.8962(18) . ?
Co1 N3 1.8959(19) . ?
O1 C9 1.298(3) . ?
O2 C3 1.309(3) . ?
O3 N2 1.218(3) . ?
O4 N2 1.225(3) . ?
O5 C4 1.372(3) . ?
O5 C14 1.412(4) . ?
O6 C24 1.305(3) . ?
O7 C18 1.324(3) . ?
O8 N4 1.226(4) . ?
O9 N4 1.221(4) . ?
O10 C19 1.367(3) . ?
O10 C29 1.363(8) . ?
O10 C29A 1.445(16) . ?
N1 C1 1.280(3) . ?
N1 C8 1.413(3) . ?
N2 C12 1.435(3) . ?
N3 C16 1.289(3) . ?
N3 C23 1.417(3) . ?
N4 C27 1.442(4) . ?
C1 H1 0.9300 . ?
C1 C2 1.432(3) . ?
C2 C3 1.414(3) . ?
C2 C7 1.411(3) . ?
C3 C4 1.423(3) . ?
C4 C5 1.365(4) . ?
C5 H5 0.9300 . ?
C5 C6 1.386(4) . ?
C6 H6 0.9300 . ?
C6 C7 1.365(4) . ?
C7 H7 0.9300 . ?
C8 C9 1.418(3) . ?
C8 C13 1.375(3) . ?
C9 C10 1.405(3) . ?
C10 H10 0.9300 . ?
C10 C11 1.365(4) . ?
C11 H11 0.9300 . ?
C11 C12 1.387(4) . ?
C12 C13 1.386(4) . ?
C13 H13 0.9300 . ?
C14 H14A 0.9700 . ?
C14 H14B 0.9700 . ?
C14 C15 1.440(5) . ?
C15 H15A 0.9600 . ?
C15 H15B 0.9600 . ?
C15 H15C 0.9600 . ?
C16 H16 0.9300 . ?
C16 C17 1.429(4) . ?
C17 C18 1.410(3) . ?
C17 C22 1.409(3) . ?
C18 C19 1.410(4) . ?
C19 C20 1.375(4) . ?
C20 H20 0.9300 . ?
C20 C21 1.385(4) . ?
C21 H21 0.9300 . ?
C21 C22 1.358(4) . ?
C22 H22 0.9300 . ?
C23 C24 1.416(3) . ?
C23 C28 1.371(3) . ?
C24 C25 1.397(4) . ?
C25 H25 0.9300 . ?
C25 C26 1.365(4) . ?
C26 H26 0.9300 . ?
C26 C27 1.381(4) . ?
C27 C28 1.389(4) . ?
C28 H28 0.9300 . ?
C29 H29A 0.9700 . ?
C29 H29B 0.9700 . ?
C29 C30 1.282(15) . ?
C30 H30A 0.9600 . ?
C30 H30B 0.9600 . ?
C30 H30C 0.9600 . ?
C29A H29C 0.9700 . ?
C29A H29D 0.9700 . ?
C29A C30A 1.52(3) . ?
C30A H30D 0.9600 . ?
C30A H30E 0.9600 . ?
C30A H30F 0.9600 . ?
N5 H5A 0.9800 . ?
N5 C31 1.502(4) . ?
N5 C33 1.492(4) . ?
N5 C35 1.491(4) . ?
C31 H31A 0.9700 . ?
C31 H31B 0.9700 . ?
C31 C32 1.488(5) . ?
C32 H32A 0.9600 . ?
C32 H32B 0.9600 . ?
C32 H32C 0.9600 . ?
C33 H33A 0.9700 . ?
C33 H33B 0.9700 . ?
C33 C34 1.498(5) . ?
C34 H34A 0.9600 . ?
C34 H34B 0.9600 . ?
C34 H34C 0.9600 . ?
C35 H35A 0.9700 . ?
C35 H35B 0.9700 . ?
C35 C36 1.491(5) . ?
C36 H36A 0.9600 . ?
C36 H36B 0.9600 . ?
C36 H36C 0.9600 . ?

loop_
_geom_torsion_atom_site_label_1
_geom_torsion_atom_site_label_2
_geom_torsion_atom_site_label_3
_geom_torsion_atom_site_label_4
_geom_torsion
_geom_torsion_site_symmetry_1
_geom_torsion_site_symmetry_2
_geom_torsion_site_symmetry_3
_geom_torsion_site_symmetry_4
_geom_torsion_publ_flag
Co1 O1 C9 C8 -4.6(3) . . . . ?
Co1 O1 C9 C10 176.3(2) . . . . ?
Co1 O2 C3 C2 -19.6(3) . . . . ?
Co1 O2 C3 C4 165.35(17) . . . . ?
Co1 O6 C24 C23 -9.4(3) . . . . ?
Co1 O6 C24 C25 170.7(2) . . . . ?
Co1 O7 C18 C17 -25.1(3) . . . . ?
Co1 O7 C18 C19 158.06(18) . . . . ?
Co1 N1 C1 C2 5.7(3) . . . . ?
Co1 N1 C8 C9 6.9(2) . . . . ?
Co1 N1 C8 C13 -174.4(2) . . . . ?
Co1 N3 C16 C17 4.2(4) . . . . ?
Co1 N3 C23 C24 10.2(2) . . . . ?
Co1 N3 C23 C28 -168.6(2) . . . . ?
O1 Co1 O6 C24 103.41(17) . . . . ?
O1 Co1 O7 C18 -65.55(19) . . . . ?
O1 Co1 N1 C1 165.2(2) . . . . ?
O1 Co1 N1 C8 -7.53(15) . . . . ?
O1 Co1 N3 C16 72.0(2) . . . . ?
O1 Co1 N3 C23 -104.72(15) . . . . ?
O1 C9 C10 C11 -179.1(3) . . . . ?
O2 Co1 O6 C24 -76.20(17) . . . . ?
O2 Co1 O7 C18 114.03(19) . . . . ?
O2 Co1 N1 C1 -16.9(2) . . . . ?
O2 Co1 N1 C8 170.40(16) . . . . ?
O2 Co1 N3 C16 -105.9(2) . . . . ?
O2 Co1 N3 C23 77.39(16) . . . . ?
O2 C3 C4 O5 2.2(4) . . . . ?
O2 C3 C4 C5 175.8(2) . . . . ?
O3 N2 C12 C11 177.4(3) . . . . ?
O3 N2 C12 C13 -2.4(5) . . . . ?
O4 N2 C12 C11 -2.5(5) . . . . ?
O4 N2 C12 C13 177.6(3) . . . . ?
O5 C4 C5 C6 173.5(3) . . . . ?
O6 Co1 O2 C3 -65.05(19) . . . . ?
O6 Co1 N1 C1 72.5(2) . . . . ?
O6 Co1 N1 C8 -100.24(16) . . . . ?
O6 Co1 N3 C16 164.5(2) . . . . ?
O6 Co1 N3 C23 -12.22(16) . . . . ?
O6 C24 C25 C26 -178.3(3) . . . . ?
O7 Co1 O2 C3 114.29(19) . . . . ?
O7 Co1 N1 C1 -106.7(2) . . . . ?
O7 Co1 N1 C8 80.60(16) . . . . ?
O7 Co1 N3 C16 -16.3(2) . . . . ?
O7 Co1 N3 C23 166.97(15) . . . . ?
O7 C18 C19 O10 -5.2(4) . . . . ?
O7 C18 C19 C20 171.7(3) . . . . ?
O8 N4 C27 C26 176.0(3) . . . . ?
O8 N4 C27 C28 -4.7(4) . . . . ?
O9 N4 C27 C26 -2.2(5) . . . . ?
O9 N4 C27 C28 177.0(3) . . . . ?
O10 C19 C20 C21 178.4(3) . . . . ?
N1 Co1 O2 C3 23.43(19) . . . . ?
N1 Co1 O6 C24 -170.68(17) . . . . ?
N1 Co1 O7 C18 -151.51(19) . . . . ?
N1 C1 C2 C3 5.8(4) . . . . ?
N1 C1 C2 C7 -177.1(2) . . . . ?
N1 C8 C9 O1 -1.5(3) . . . . ?
N1 C8 C9 C10 177.6(2) . . . . ?
N1 C8 C13 C12 -178.5(2) . . . . ?
N2 C12 C13 C8 -179.8(3) . . . . ?
N3 Co1 O2 C3 -151.02(19) . . . . ?
N3 Co1 O6 C24 12.06(17) . . . . ?
N3 Co1 O7 C18 25.83(19) . . . . ?
N3 C16 C17 C18 4.7(4) . . . . ?
N3 C16 C17 C22 -176.5(3) . . . . ?
N3 C23 C24 O6 -0.6(3) . . . . ?
N3 C23 C24 C25 179.3(2) . . . . ?
N3 C23 C28 C27 179.0(2) . . . . ?
N4 C27 C28 C23 -178.1(2) . . . . ?
C1 N1 C8 C9 -165.9(2) . . . . ?
C1 N1 C8 C13 12.8(4) . . . . ?
C1 C2 C3 O2 1.8(4) . . . . ?
C1 C2 C3 C4 176.9(2) . . . . ?
C1 C2 C7 C6 -177.5(3) . . . . ?
C2 C3 C4 O5 -173.2(2) . . . . ?
C2 C3 C4 C5 0.4(4) . . . . ?
C3 C2 C7 C6 -0.3(4) . . . . ?
C3 C4 C5 C6 -0.2(4) . . . . ?
C4 O5 C14 C15 174.1(4) . . . . ?
C4 C5 C6 C7 -0.3(5) . . . . ?
C5 C6 C7 C2 0.6(5) . . . . ?
C7 C2 C3 O2 -175.2(2) . . . . ?
C7 C2 C3 C4 -0.1(4) . . . . ?
C8 N1 C1 C2 177.5(2) . . . . ?
C8 C9 C10 C11 1.8(4) . . . . ?
C9 C8 C13 C12 0.2(4) . . . . ?
C9 C10 C11 C12 -1.3(5) . . . . ?
C10 C11 C12 N2 -179.6(3) . . . . ?
C10 C11 C12 C13 0.2(5) . . . . ?
C11 C12 C13 C8 0.4(4) . . . . ?
C13 C8 C9 O1 179.6(2) . . . . ?
C13 C8 C9 C10 -1.2(4) . . . . ?
C14 O5 C4 C3 -68.7(4) . . . . ?
C14 O5 C4 C5 117.6(3) . . . . ?
C16 N3 C23 C24 -166.6(2) . . . . ?
C16 N3 C23 C28 14.7(4) . . . . ?
C16 C17 C18 O7 6.9(4) . . . . ?
C16 C17 C18 C19 -176.3(2) . . . . ?
C16 C17 C22 C21 -179.9(3) . . . . ?
C17 C18 C19 O10 177.7(2) . . . . ?
C17 C18 C19 C20 -5.4(4) . . . . ?
C18 C17 C22 C21 -1.0(4) . . . . ?
C18 C19 C20 C21 1.7(5) . . . . ?
C19 O10 C29 C30 69.4(15) . . . . ?
C19 O10 C29A C30A -152.0(11) . . . . ?
C19 C20 C21 C22 2.4(5) . . . . ?
C20 C21 C22 C17 -2.8(5) . . . . ?
C22 C17 C18 O7 -171.9(2) . . . . ?
C22 C17 C18 C19 5.0(4) . . . . ?
C23 N3 C16 C17 -179.5(2) . . . . ?
C23 C24 C25 C26 1.8(4) . . . . ?
C24 C23 C28 C27 0.4(4) . . . . ?
C24 C25 C26 C27 -0.3(5) . . . . ?
C25 C26 C27 N4 178.0(3) . . . . ?
C25 C26 C27 C28 -1.2(5) . . . . ?
C26 C27 C28 C23 1.2(4) . . . . ?
C28 C23 C24 O6 178.3(2) . . . . ?
C28 C23 C24 C25 -1.8(4) . . . . ?
C29 O10 C19 C18 -172.2(8) . . . . ?
C29 O10 C19 C20 10.9(9) . . . . ?
C29A O10 C19 C18 -91.0(9) . . . . ?
C29A O10 C19 C20 92.2(10) . . . . ?
C31 N5 C33 C34 -62.9(4) . . . . ?
C31 N5 C35 C36 -171.4(3) . . . . ?
C33 N5 C31 C32 -59.3(4) . . . . ?
C33 N5 C35 C36 61.1(4) . . . . ?
C35 N5 C31 C32 172.8(3) . . . . ?
C35 N5 C33 C34 63.4(4) . . . . ?
